data_7108423
loop_
_publ_author_name
'Qingxiang Yang'
'Xingqiu Chen'
'Zhijun Chen'
'Ying Hao'
'Yizhi Li'
'Qingyi Lu'
'Hegen Zheng'

_publ_section_title
;
 Metal-organic frameworks constructed from flexible V-shaped ligands:
 adjustment of the topology, interpenetration and porosity via a solvent
 system
;
_journal_name_full Chem.Commun.
_journal_page_first 10016
_journal_paper_doi 10.1039/c2cc35340g
_journal_volume 48
_journal_year 2012
_chemical_formula_moiety 'C14 H13 Cu1 N1 O6'
_chemical_formula_sum 'C14 H13 Cu N O6'
_chemical_formula_weight 354.79
_chemical_name_systematic
;
?
;
_space_group_IT_number 88
_symmetry_cell_setting tetragonal
_symmetry_space_group_name_Hall '-I 4ad'
_symmetry_space_group_name_H-M 'I 41/a :2'
_atom_sites_solution_hydrogens geom
_atom_sites_solution_primary direct
_atom_sites_solution_secondary difmap
_audit_creation_method SHELXL-97
_cell_angle_alpha 90.00
_cell_angle_beta 90.00
_cell_angle_gamma 90.00
_cell_formula_units_Z 16
_cell_length_a 17.924(3)
_cell_length_b 17.924(3)
_cell_length_c 17.225(6)
_cell_measurement_reflns_used 4056
_cell_measurement_temperature 296(2)
_cell_measurement_theta_max 25.23
_cell_measurement_theta_min 2.80
_cell_volume 5534(2)
_computing_cell_refinement 'SMART (Bruker, 2000)'
_computing_data_collection 'SMART (Bruker, 2000)'
_computing_data_reduction 'SMART (Bruker, 2000)'
_computing_molecular_graphics SHELXTL
_computing_publication_material SHELXTL
_computing_structure_refinement 'SHELXL-97 (Sheldrick, 1997)'
_computing_structure_solution 'SHELXS-97 (Sheldrick, 1990)'
_diffrn_ambient_temperature 296(2)
_diffrn_measured_fraction_theta_full 0.999
_diffrn_measured_fraction_theta_max 0.999
_diffrn_measurement_device_type 'CCD area detector'
_diffrn_measurement_method 'phi and omega scans'
_diffrn_radiation_monochromator graphite
_diffrn_radiation_source 'fine-focus sealed tube'
_diffrn_radiation_type MoK\a
_diffrn_radiation_wavelength 0.71073
_diffrn_reflns_av_R_equivalents 0.0767
_diffrn_reflns_av_sigmaI/netI 0.0423
_diffrn_reflns_limit_h_max 19
_diffrn_reflns_limit_h_min -21
_diffrn_reflns_limit_k_max 21
_diffrn_reflns_limit_k_min -20
_diffrn_reflns_limit_l_max 20
_diffrn_reflns_limit_l_min -19
_diffrn_reflns_number 19657
_diffrn_reflns_theta_full 25.00
_diffrn_reflns_theta_max 25.00
_diffrn_reflns_theta_min 1.64
_exptl_absorpt_coefficient_mu 1.609
_exptl_absorpt_correction_T_max 0.7391
_exptl_absorpt_correction_T_min 0.6615
_exptl_absorpt_correction_type multi-scan
_exptl_absorpt_process_details 'SADABS; Bruker, 2000'
_exptl_crystal_colour black
_exptl_crystal_density_diffrn 1.703
_exptl_crystal_density_method 'not measured'
_exptl_crystal_description block
_exptl_crystal_F_000 2896
_exptl_crystal_size_max 0.28
_exptl_crystal_size_mid 0.24
_exptl_crystal_size_min 0.20
_refine_diff_density_max 1.701
_refine_diff_density_min -0.804
_refine_diff_density_rms 0.127
_refine_ls_extinction_method none
_refine_ls_goodness_of_fit_ref 1.063
_refine_ls_hydrogen_treatment mixed
_refine_ls_matrix_type full
_refine_ls_number_parameters 211
_refine_ls_number_reflns 2439
_refine_ls_number_restraints 174
_refine_ls_restrained_S_all 1.063
_refine_ls_R_factor_all 0.0848
_refine_ls_R_factor_gt 0.0577
_refine_ls_shift/su_max 0.007
_refine_ls_shift/su_mean 0.000
_refine_ls_structure_factor_coef Fsqd
_refine_ls_weighting_details 'calc w=1/[\s^2^(Fo^2^)+(0.0956P)^2^+28.2833P] where P=(Fo^2^+2Fc^2^)/3'
_refine_ls_weighting_scheme calc
_refine_ls_wR_factor_gt 0.1584
_refine_ls_wR_factor_ref 0.1745
_reflns_number_gt 1802
_reflns_number_total 2439
_reflns_threshold_expression >2sigma(I)
_cod_data_source_file c2cc35340g.txt
_cod_data_source_block 3
_cod_original_sg_symbol_H-M I4(1)/a
_cod_database_code 7108423

loop_
_symmetry_equiv_pos_as_xyz
'x, y, z'
'-x+1/2, -y, z+1/2'
'-y+3/4, x+1/4, z+1/4'
'y+3/4, -x+3/4, z+3/4'
'x+1/2, y+1/2, z+1/2'
'-x+1, -y+1/2, z+1'
'-y+5/4, x+3/4, z+3/4'
'y+5/4, -x+5/4, z+5/4'
'-x, -y, -z'
'x-1/2, y, -z-1/2'
'y-3/4, -x-1/4, -z-1/4'
'-y-3/4, x-3/4, -z-3/4'
'-x+1/2, -y+1/2, -z+1/2'
'x, y+1/2, -z'
'y-1/4, -x+1/4, -z+1/4'
'-y-1/4, x-1/4, -z-1/4'

loop_
_atom_site_label
_atom_site_type_symbol
_atom_site_fract_x
_atom_site_fract_y
_atom_site_fract_z
_atom_site_U_iso_or_equiv
_atom_site_adp_type
_atom_site_occupancy
_atom_site_symmetry_multiplicity
_atom_site_calc_flag
_atom_site_refinement_flags
O2 O 0.1006(2) 0.4233(2) 0.5288(2) 0.0413(10) Uani 1 1 d U
O3 O 0.0174(3) 0.6331(3) 0.3525(3) 0.0612(13) Uani 1 1 d U
H3A H -0.0231 0.6569 0.3457 0.092 Uiso 1 1 d R
H3C H 0.0291 0.6106 0.3109 0.092 Uiso 1 1 d RD
C10 C 0.5282(4) 0.3497(4) 0.6242(4) 0.0516(16) Uani 1 1 d U
H10 H 0.5157 0.3439 0.6762 0.07(2) Uiso 1 1 calc R
Cu1 Cu 0.00277(4) 0.55006(4) 0.44543(4) 0.0311(3) Uani 1 1 d U
O5 O 0.1045(2) 0.5128(2) 0.4384(2) 0.0412(10) Uani 1 1 d U
C2 C 0.2143(3) 0.4462(3) 0.4634(3) 0.0296(11) Uani 1 1 d U
C5 C 0.3685(3) 0.4284(3) 0.4492(3) 0.0336(12) Uani 1 1 d U
N1 N 0.4455(3) 0.4218(3) 0.4427(3) 0.0416(12) Uani 1 1 d DU
C7 C 0.2561(3) 0.4939(3) 0.4173(3) 0.0359(12) Uani 1 1 d U
H7 H 0.2323 0.5324 0.3909 0.06(2) Uiso 1 1 calc R
C9 C 0.4779(4) 0.3818(4) 0.5745(4) 0.0520(16) Uani 1 1 d U
H9 H 0.4321 0.3984 0.5932 0.06(2) Uiso 1 1 calc R
C3 C 0.2513(3) 0.3879(3) 0.4980(3) 0.0364(13) Uani 1 1 d U
H3 H 0.2237 0.3544 0.5277 0.041(17) Uiso 1 1 calc R
C6 C 0.3318(3) 0.4852(3) 0.4098(3) 0.0363(13) Uani 1 1 d U
H6 H 0.3587 0.5176 0.3782 0.038(16) Uiso 1 1 calc R
C8 C 0.4951(3) 0.3895(4) 0.4956(4) 0.0401(13) Uani 1 1 d U
C1 C 0.1345(3) 0.4614(3) 0.4776(3) 0.0344(12) Uani 1 1 d U
C13 C 0.5638(3) 0.3659(4) 0.4711(4) 0.0453(15) Uani 1 1 d U
H13 H 0.5763 0.3710 0.4190 0.052(19) Uiso 1 1 calc R
C4 C 0.3255(3) 0.3764(4) 0.4913(3) 0.0380(13) Uani 1 1 d U
H4 H 0.3478 0.3350 0.5140 0.06(2) Uiso 1 1 calc R
C11 C 0.5976(3) 0.3257(3) 0.5982(4) 0.0397(13) Uani 1 1 d U
C12 C 0.6145(4) 0.3350(4) 0.5208(4) 0.0454(14) Uani 1 1 d U
H12 H 0.6608 0.3200 0.5021 0.07(2) Uiso 1 1 calc R
H1N H 0.470(4) 0.447(4) 0.406(4) 0.08(3) Uiso 1 1 d D
O1W O 0.0857(8) 0.9363(8) 0.2659(10) 0.270(8) Uani 1 1 d .
H1WA H 0.0579 0.9657 0.2917 0.406 Uiso 1 1 d R
H1WB H 0.1311 0.9443 0.2775 0.406 Uiso 1 1 d R
C14 C 0.6530(4) 0.2946(3) 0.6540(4) 0.0408(13) Uani 1 1 d U
O1 O 0.7185(2) 0.2827(2) 0.6293(3) 0.0446(11) Uani 1 1 d U
O4 O 0.6313(2) 0.2851(3) 0.7231(3) 0.0493(12) Uani 1 1 d U

loop_
_atom_site_aniso_label
_atom_site_aniso_U_11
_atom_site_aniso_U_22
_atom_site_aniso_U_33
_atom_site_aniso_U_23
_atom_site_aniso_U_13
_atom_site_aniso_U_12
O2 0.028(2) 0.053(3) 0.043(2) 0.0072(19) 0.0048(17) 0.0081(19)
O3 0.074(4) 0.051(3) 0.059(3) 0.007(2) 0.007(3) -0.007(3)
C10 0.044(3) 0.074(4) 0.037(3) 0.011(3) -0.008(3) 0.005(3)
Cu1 0.0276(4) 0.0309(4) 0.0347(4) -0.0053(3) 0.0001(3) 0.0012(3)
O5 0.029(2) 0.049(3) 0.046(2) 0.0068(19) 0.0031(18) 0.0073(19)
C2 0.028(2) 0.035(3) 0.026(2) -0.005(2) 0.000(2) 0.004(2)
C5 0.028(2) 0.042(3) 0.031(3) 0.003(2) -0.002(2) 0.005(2)
N1 0.026(2) 0.058(3) 0.041(3) 0.015(2) -0.001(2) 0.006(2)
C7 0.034(3) 0.035(3) 0.038(3) 0.003(2) -0.005(2) 0.006(2)
C9 0.038(3) 0.078(4) 0.041(3) 0.009(3) -0.004(3) 0.015(3)
C3 0.033(3) 0.042(3) 0.034(3) 0.008(2) 0.002(2) 0.000(2)
C6 0.032(3) 0.039(3) 0.037(3) 0.008(2) 0.001(2) 0.001(2)
C8 0.032(3) 0.050(3) 0.038(3) 0.003(3) -0.006(2) 0.005(3)
C1 0.030(3) 0.041(3) 0.032(3) -0.004(2) -0.002(2) 0.003(2)
C13 0.033(3) 0.063(4) 0.039(3) 0.003(3) 0.001(2) 0.007(3)
C4 0.034(3) 0.042(3) 0.038(3) 0.011(2) -0.002(2) 0.008(3)
C11 0.038(3) 0.037(3) 0.044(3) 0.001(2) -0.011(2) -0.001(2)
C12 0.033(3) 0.056(4) 0.047(3) -0.003(3) -0.006(3) 0.010(3)
O1W 0.236(17) 0.32(2) 0.260(18) -0.023(16) 0.046(15) -0.047(14)
C14 0.044(3) 0.032(3) 0.047(3) 0.005(2) -0.015(3) -0.005(3)
O1 0.041(2) 0.046(2) 0.047(2) 0.002(2) -0.0157(19) 0.011(2)
O4 0.038(2) 0.058(3) 0.052(3) 0.017(2) -0.018(2) -0.004(2)

loop_
_atom_type_symbol
_atom_type_description
_atom_type_scat_dispersion_real
_atom_type_scat_dispersion_imag
_atom_type_scat_source
C C 0.0033 0.0016 'International Tables Vol C Tables 4.2.6.8 and 6.1.1.4'
H H 0.0000 0.0000 'International Tables Vol C Tables 4.2.6.8 and 6.1.1.4'
N N 0.0061 0.0033 'International Tables Vol C Tables 4.2.6.8 and 6.1.1.4'
O O 0.0106 0.0060 'International Tables Vol C Tables 4.2.6.8 and 6.1.1.4'
Cu Cu 0.3201 1.2651 'International Tables Vol C Tables 4.2.6.8 and 6.1.1.4'

loop_
_geom_angle_atom_site_label_1
_geom_angle_atom_site_label_2
_geom_angle_atom_site_label_3
_geom_angle
_geom_angle_site_symmetry_1
_geom_angle_site_symmetry_3
C1 O2 Cu1 118.6(4) . 9_566
Cu1 O3 H3A 109.7 . .
Cu1 O3 H3C 108.7 . .
H3A O3 H3C 109.5 . .
C9 C10 C11 121.2(6) . .
C9 C10 H10 119.4 . .
C11 C10 H10 119.4 . .
O5 Cu1 O4 89.03(19) . 15_566
O5 Cu1 O1 90.71(19) . 7_444
O4 Cu1 O1 169.5(2) 15_566 7_444
O5 Cu1 O2 168.97(18) . 9_566
O4 Cu1 O2 87.93(19) 15_566 9_566
O1 Cu1 O2 90.36(19) 7_444 9_566
O5 Cu1 O3 94.29(18) . .
O4 Cu1 O3 93.50(19) 15_566 .
O1 Cu1 O3 96.94(19) 7_444 .
O2 Cu1 O3 96.48(18) 9_566 .
O5 Cu1 Cu1 81.03(13) . 9_566
O4 Cu1 Cu1 85.79(15) 15_566 9_566
O1 Cu1 Cu1 83.85(14) 7_444 9_566
O2 Cu1 Cu1 88.17(13) 9_566 9_566
O3 Cu1 Cu1 175.28(14) . 9_566
C1 O5 Cu1 128.1(4) . .
C3 C2 C7 117.3(5) . .
C3 C2 C1 122.3(5) . .
C7 C2 C1 120.3(5) . .
C6 C5 N1 119.6(5) . .
C6 C5 C4 118.5(5) . .
N1 C5 C4 121.8(5) . .
C5 N1 C8 127.9(5) . .
C5 N1 H1N 120(6) . .
C8 N1 H1N 111(6) . .
C6 C7 C2 121.2(5) . .
C6 C7 H7 119.4 . .
C2 C7 H7 119.4 . .
C10 C9 C8 120.2(6) . .
C10 C9 H9 119.9 . .
C8 C9 H9 119.9 . .
C4 C3 C2 123.6(5) . .
C4 C3 H3 118.2 . .
C2 C3 H3 118.2 . .
C7 C6 C5 120.3(6) . .
C7 C6 H6 119.8 . .
C5 C6 H6 119.8 . .
C13 C8 N1 120.0(6) . .
C13 C8 C9 117.8(6) . .
N1 C8 C9 122.2(6) . .
O5 C1 O2 124.0(5) . .
O5 C1 C2 117.3(5) . .
O2 C1 C2 118.8(5) . .
C12 C13 C8 122.1(6) . .
C12 C13 H13 118.9 . .
C8 C13 H13 118.9 . .
C3 C4 C5 118.8(5) . .
C3 C4 H4 120.6 . .
C5 C4 H4 120.6 . .
C12 C11 C10 118.1(6) . .
C12 C11 C14 121.6(6) . .
C10 C11 C14 120.3(6) . .
C13 C12 C11 120.6(6) . .
C13 C12 H12 119.7 . .
C11 C12 H12 119.7 . .
H1WA O1W H1WB 109.5 . .
O4 C14 O1 125.3(6) . .
O4 C14 C11 117.0(6) . .
O1 C14 C11 117.6(6) . .
C14 O1 Cu1 123.4(4) . 8_444
C14 O4 Cu1 121.6(4) . 12_767

loop_
_geom_bond_atom_site_label_1
_geom_bond_atom_site_label_2
_geom_bond_distance
_geom_bond_site_symmetry_2
O2 C1 1.269(7) .
O2 Cu1 1.963(4) 9_566
O3 Cu1 2.202(5) .
O3 H3A 0.8499 .
O3 H3C 0.8499 .
C10 C9 1.370(9) .
C10 C11 1.390(9) .
C10 H10 0.9300 .
Cu1 O5 1.945(4) .
Cu1 O4 1.953(4) 15_566
Cu1 O1 1.959(4) 7_444
Cu1 O2 1.963(4) 9_566
Cu1 Cu1 2.6008(15) 9_566
O5 C1 1.264(7) .
C2 C3 1.374(8) .
C2 C7 1.386(8) .
C2 C1 1.477(8) .
C5 C6 1.389(8) .
C5 N1 1.390(7) .
C5 C4 1.411(8) .
N1 C8 1.398(8) .
N1 H1N 0.90(2) .
C7 C6 1.373(8) .
C7 H7 0.9300 .
C9 C8 1.401(9) .
C9 H9 0.9300 .
C3 C4 1.350(8) .
C3 H3 0.9300 .
C6 H6 0.9300 .
C8 C13 1.368(9) .
C13 C12 1.365(9) .
C13 H13 0.9300 .
C4 H4 0.9300 .
C11 C12 1.378(9) .
C11 C14 1.490(8) .
C12 H12 0.9300 .
O1W H1WA 0.8500 .
O1W H1WB 0.8501 .
C14 O4 1.264(8) .
C14 O1 1.267(8) .
O1 Cu1 1.959(4) 8_444
O4 Cu1 1.953(4) 12_767
